data_7028761
loop_
_publ_author_name
'Mulyana, Yanyan'
'Alley, Kerwyn G.'
'Davies, Kristian M.'
'Abrahams, Brendan F.'
'Moubaraki, Boujemaa'
'Murray, Keith S.'
'Boskovic, Colette'

_publ_section_title
;
 Dinuclear cobalt(ii) and cobalt(iii) complexes of bis-bidentate
 napthoquinone ligands.
;
_journal_issue 6
_journal_name_full 'Dalton transactions (Cambridge, England : 2003)'
_journal_page_first 2499
_journal_page_last 2511
_journal_paper_doi 10.1039/c3dt52811a
_journal_volume 43
_journal_year 2014
_chemical_formula_sum 'C59 H60 Co2 F12 N8 O12 P2'
_chemical_formula_weight 1480.95
_chemical_name_systematic
;
 ?
;
_space_group_IT_number 14
_symmetry_cell_setting monoclinic
_symmetry_space_group_name_Hall '-P 2yn'
_symmetry_space_group_name_H-M 'P 1 21/n 1'
_atom_sites_solution_hydrogens geom
_atom_sites_solution_primary direct
_atom_sites_solution_secondary difmap
_audit_creation_method SHELXL-97
_cell_angle_alpha 90.00
_cell_angle_beta 97.642(6)
_cell_angle_gamma 90.00
_cell_formula_units_Z 4
_cell_length_a 17.577(4)
_cell_length_b 15.479(4)
_cell_length_c 22.795(5)
_cell_measurement_reflns_used 2607
_cell_measurement_temperature 130(2)
_cell_measurement_theta_max 19.8
_cell_measurement_theta_min 2.2
_cell_volume 6147(3)
_computing_cell_refinement 'Bruker SMART'
_computing_data_collection 'Bruker SMART'
_computing_data_reduction 'Bruker SAINT'
_computing_molecular_graphics Crystalmaker
_computing_publication_material 'SHELXL-97 (Sheldrick, 1997)'
_computing_structure_refinement 'SHELXL-97 (Sheldrick, 1997)'
_computing_structure_solution 'SHELXS-97 (Sheldrick, 1997)'
_diffrn_ambient_temperature 130(2)
_diffrn_measured_fraction_theta_full 0.987
_diffrn_measured_fraction_theta_max 0.987
_diffrn_measurement_device_type 'CCD area detector'
_diffrn_measurement_method 'phi and omega scans'
_diffrn_radiation_monochromator graphite
_diffrn_radiation_source 'fine-focus sealed tube'
_diffrn_radiation_type MoK\a
_diffrn_radiation_wavelength 0.71073
_diffrn_reflns_av_R_equivalents 0.0770
_diffrn_reflns_av_sigmaI/netI 0.1235
_diffrn_reflns_limit_h_max 22
_diffrn_reflns_limit_h_min -22
_diffrn_reflns_limit_k_max 10
_diffrn_reflns_limit_k_min -20
_diffrn_reflns_limit_l_max 29
_diffrn_reflns_limit_l_min -27
_diffrn_reflns_number 38443
_diffrn_reflns_theta_full 27.55
_diffrn_reflns_theta_max 27.55
_diffrn_reflns_theta_min 1.38
_exptl_absorpt_coefficient_mu 0.698
_exptl_absorpt_correction_T_max 1.0000
_exptl_absorpt_correction_T_min 0.8042
_exptl_absorpt_correction_type multi-scan
_exptl_absorpt_process_details
;
 SADABS - Bruker/Siemens area detector absorption and other corrections
 - V2.03 (Bruker, 2001). The ratio of minimum to maximum transmission is
 0.8042. The \l/2 correction is 0.0015.
;
_exptl_crystal_colour red
_exptl_crystal_density_diffrn 1.600
_exptl_crystal_density_method 'not measured'
_exptl_crystal_description plate
_exptl_crystal_F_000 3032
_exptl_crystal_size_max 0.42
_exptl_crystal_size_mid 0.30
_exptl_crystal_size_min 0.15
_platon_squeeze_details
;
;
_refine_diff_density_max 0.832
_refine_diff_density_min -1.151
_refine_diff_density_rms 0.115
_refine_ls_extinction_method none
_refine_ls_goodness_of_fit_ref 0.978
_refine_ls_hydrogen_treatment mixed
_refine_ls_matrix_type full
_refine_ls_number_parameters 825
_refine_ls_number_reflns 14015
_refine_ls_number_restraints 6
_refine_ls_restrained_S_all 0.982
_refine_ls_R_factor_all 0.1515
_refine_ls_R_factor_gt 0.0877
_refine_ls_shift/su_max 0.003
_refine_ls_shift/su_mean 0.000
_refine_ls_structure_factor_coef Fsqd
_refine_ls_weighting_details 'calc w=1/[\s^2^(Fo^2^)+(0.1430P)^2^+0.0000P] where P=(Fo^2^+2Fc^2^)/3'
_refine_ls_weighting_scheme calc
_refine_ls_wR_factor_gt 0.2337
_refine_ls_wR_factor_ref 0.2634
_reflns_number_gt 7026
_reflns_number_total 14015
_reflns_threshold_expression >2sigma(I)
_cod_data_source_file c3dt52811a.txt
_cod_data_source_block Compound_6
_cod_original_sg_symbol_H-M P2(1)/n
_cod_database_code 7028761

loop_
_symmetry_equiv_pos_as_xyz
'x, y, z'
'-x+1/2, y+1/2, -z+1/2'
'-x, -y, -z'
'x-1/2, -y-1/2, z-1/2'

loop_
_atom_site_label
_atom_site_type_symbol
_atom_site_fract_x
_atom_site_fract_y
_atom_site_fract_z
_atom_site_U_iso_or_equiv
_atom_site_adp_type
_atom_site_occupancy
_atom_site_symmetry_multiplicity
_atom_site_calc_flag
_atom_site_refinement_flags
_atom_site_disorder_assembly
_atom_site_disorder_group
P1 P 0.93270(13) 0.96854(16) 0.86963(11) 0.0724(6) Uani 1 1 d D . .
F1B F 0.9139(6) 0.9272(6) 0.9260(4) 0.087(3) Uiso 0.556(10) 1 d P A 3
F3A F 0.9513(7) 0.9929(7) 0.8034(5) 0.111(4) Uiso 0.556(10) 1 d P A 3
F2A F 0.8697(7) 1.0333(8) 0.8612(6) 0.110(4) Uiso 0.556(10) 1 d P A 3
F5 F 0.9984(6) 1.0246(7) 0.8924(6) 0.097(4) Uiso 0.556(10) 1 d P A 3
F6A F 0.8731(5) 0.9008(7) 0.8342(4) 0.097(4) Uiso 0.556(10) 1 d P A 3
F1A F 0.8684(11) 0.9422(10) 0.9082(7) 0.123(6) Uiso 0.444(10) 1 d P A 4
F2B F 0.8940(8) 1.0632(8) 0.8874(6) 0.094(4) Uiso 0.444(10) 1 d PD A 4
F3B F 0.9929(8) 1.0296(9) 0.8422(7) 0.115(5) Uiso 0.444(10) 1 d P A 4
F5B F 0.9883(11) 0.9968(13) 0.9315(9) 0.155(7) Uiso 0.444(10) 1 d P A 4
F6B F 0.8771(9) 0.9793(11) 0.8163(7) 0.124(6) Uiso 0.444(10) 1 d P A 4
F4 F 0.9856(4) 0.8898(4) 0.8651(3) 0.127(2) Uani 1 1 d . A .
O9 O 0.4553(3) 0.7100(4) 0.2524(2) 0.0765(15) Uiso 1 1 d . . .
P2 P 0.5748(4) 0.6872(6) 0.9725(3) 0.074(3) Uiso 0.378(13) 1 d PD B 1
F11 F 0.5169(12) 0.7621(11) 0.9500(12) 0.177(10) Uiso 0.378(13) 1 d PD B 1
F7 F 0.6377(15) 0.6172(17) 1.0080(11) 0.168(9) Uiso 0.378(13) 1 d P B 1
F8 F 0.5478(14) 0.6887(18) 1.0353(11) 0.158(9) Uiso 0.378(13) 1 d P B 1
F10A F 0.5061(10) 0.6143(10) 0.9547(8) 0.115(6) Uiso 0.378(13) 1 d PD B 1
F12A F 0.6297(17) 0.771(2) 0.9719(14) 0.208(12) Uiso 0.378(13) 1 d P B 1
P2B P 0.5745(6) 0.6390(8) 0.9847(4) 0.161(3) Uiso 0.622(13) 1 d PD B 2
F11B F 0.5242(11) 0.7257(13) 0.9933(12) 0.237(9) Uiso 0.622(13) 1 d PD B 2
F7B F 0.6288(9) 0.5566(11) 0.9712(8) 0.194(7) Uiso 0.622(13) 1 d P B 2
F8B F 0.5797(10) 0.6152(13) 1.0514(7) 0.197(7) Uiso 0.622(13) 1 d P B 2
F10B F 0.5062(10) 0.5674(12) 0.9851(9) 0.232(8) Uiso 0.622(13) 1 d PD B 2
F12B F 0.6438(7) 0.7199(9) 0.9891(5) 0.132(4) Uiso 0.622(13) 1 d PD B 2
F9 F 0.5802(6) 0.6628(9) 0.9138(3) 0.241(6) Uani 1 1 d . . .
Co2 Co 0.30748(4) 0.83452(4) 0.69522(3) 0.0296(2) Uani 1 1 d . . .
Co1 Co 0.65143(4) 0.95255(5) 0.67365(3) 0.0386(2) Uani 1 1 d . . .
O8 O 0.3571(2) 0.9524(2) 0.58523(15) 0.0327(8) Uani 1 1 d . . .
O4 O 0.26070(19) 0.9185(2) 0.64401(16) 0.0311(8) Uani 1 1 d . . .
O5 O 0.39244(19) 0.9074(2) 0.70880(16) 0.0311(8) Uani 1 1 d . . .
N5 N 0.2183(2) 0.7618(3) 0.6831(2) 0.0331(10) Uani 1 1 d . . .
C13 C 0.4155(3) 1.0563(3) 0.7018(2) 0.0284(11) Uani 1 1 d . . .
O6 O 0.4275(2) 1.2034(2) 0.68361(18) 0.0419(10) Uani 1 1 d . . .
N6 N 0.3554(3) 0.7477(3) 0.74722(19) 0.0313(10) Uani 1 1 d . . .
O1 O 0.6797(2) 0.9929(3) 0.75242(18) 0.0488(11) Uani 1 1 d . . .
N8 N 0.2578(3) 0.8844(3) 0.7570(2) 0.0328(10) Uani 1 1 d . . .
C15 C 0.3156(3) 1.1396(3) 0.6363(2) 0.0266(11) Uani 1 1 d . . .
C16 C 0.2763(3) 1.0648(3) 0.6176(2) 0.0278(11) Uani 1 1 d . . .
C12 C 0.3771(3) 0.9826(3) 0.6842(2) 0.0273(11) Uani 1 1 d . . .
O3 O 0.4277(3) 1.1354(3) 0.81596(19) 0.0562(12) Uani 1 1 d . . .
N7 N 0.3408(3) 0.7707(3) 0.63151(19) 0.0330(10) Uani 1 1 d . . .
N2 N 0.6172(3) 0.9149(3) 0.59339(19) 0.0352(11) Uani 1 1 d . . .
O2 O 0.5503(2) 0.9648(3) 0.68900(16) 0.0401(10) Uani 1 1 d . . .
C3 C 0.4838(3) 1.0544(3) 0.7473(2) 0.0287(11) Uani 1 1 d . . .
C20 C 0.2825(3) 1.2181(4) 0.6212(2) 0.0338(12) Uani 1 1 d . . .
H20 H 0.3093 1.2697 0.6334 0.041 Uiso 1 1 calc R . .
C2 C 0.5464(3) 1.0076(4) 0.7376(2) 0.0353(13) Uani 1 1 d . . .
C11 C 0.3132(3) 0.9781(3) 0.6328(2) 0.0281(11) Uani 1 1 d . . .
N4 N 0.6585(3) 1.0676(4) 0.6448(2) 0.0518(14) Uani 1 1 d . . .
N3 N 0.6672(3) 0.8355(3) 0.7017(2) 0.0433(12) Uani 1 1 d . . .
C42 C 0.3121(3) 0.6776(4) 0.7505(2) 0.0353(13) Uani 1 1 d . . .
O7 O 0.6004(3) 0.9094(3) 0.8073(2) 0.0607(13) Uani 1 1 d . . .
C17 C 0.2036(3) 1.0718(4) 0.5840(2) 0.0353(13) Uani 1 1 d . . .
H17 H 0.1767 1.0208 0.5705 0.042 Uiso 1 1 calc R . .
C46 C 0.4263(3) 0.7487(4) 0.7736(3) 0.0382(13) Uani 1 1 d . . .
H46 H 0.4559 0.7998 0.7720 0.046 Uiso 1 1 calc R . .
N1 N 0.7555(3) 0.9374(4) 0.6527(3) 0.0525(14) Uani 1 1 d . . .
C43 C 0.3414(4) 0.6047(4) 0.7785(3) 0.0412(14) Uani 1 1 d . . .
H43 H 0.3104 0.5546 0.7795 0.049 Uiso 1 1 calc R . .
C14 C 0.3913(3) 1.1346(3) 0.6747(2) 0.0285(11) Uani 1 1 d . . .
C52 C 0.4121(3) 0.7659(4) 0.6182(2) 0.0385(13) Uani 1 1 d . . .
H52 H 0.4505 0.8027 0.6380 0.046 Uiso 1 1 calc R . .
C45 C 0.4593(4) 0.6780(4) 0.8037(3) 0.0465(15) Uani 1 1 d . . .
H45 H 0.5106 0.6802 0.8230 0.056 Uiso 1 1 calc R . .
C24 C 0.6723(3) 0.8863(4) 0.5629(3) 0.0388(14) Uani 1 1 d . . .
C4 C 0.4848(3) 1.1000(4) 0.8016(3) 0.0388(13) Uani 1 1 d . . .
C41 C 0.2299(3) 0.6863(3) 0.7237(3) 0.0356(13) Uani 1 1 d . . .
H41A H 0.2137 0.6330 0.7015 0.043 Uiso 1 1 calc R . .
H41B H 0.1973 0.6931 0.7557 0.043 Uiso 1 1 calc R . .
C48 C 0.2856(4) 0.7202(4) 0.6034(2) 0.0420(14) Uani 1 1 d . . .
C6 C 0.6244(3) 1.0626(4) 0.8313(3) 0.0443(15) Uani 1 1 d . . .
C54 C 0.1821(3) 0.8698(4) 0.7503(2) 0.0364(13) Uani 1 1 d . . .
C53 C 0.1530(3) 0.8163(3) 0.6973(3) 0.0362(13) Uani 1 1 d . . .
H53A H 0.1099 0.7794 0.7059 0.043 Uiso 1 1 calc R . .
H53B H 0.1346 0.8541 0.6633 0.043 Uiso 1 1 calc R . .
C25 C 0.6563(4) 0.8548(5) 0.5072(3) 0.0536(18) Uani 1 1 d . . .
H25 H 0.6961 0.8330 0.4870 0.064 Uiso 1 1 calc R . .
C10 C 0.5631(5) 1.1657(5) 0.8872(3) 0.066(2) Uani 1 1 d . . .
H10 H 0.5191 1.1978 0.8940 0.080 Uiso 1 1 calc R . .
C19 C 0.2116(3) 1.2228(4) 0.5892(2) 0.0387(14) Uani 1 1 d . . .
H19 H 0.1896 1.2779 0.5795 0.046 Uiso 1 1 calc R . .
C18 C 0.1712(3) 1.1498(4) 0.5705(2) 0.0391(14) Uani 1 1 d . . .
H18 H 0.1215 1.1540 0.5485 0.047 Uiso 1 1 calc R . .
C44 C 0.4160(4) 0.6045(4) 0.8052(3) 0.0490(16) Uani 1 1 d . . .
H44 H 0.4374 0.5540 0.8245 0.059 Uiso 1 1 calc R . .
C49 C 0.3016(4) 0.6614(4) 0.5604(3) 0.0485(16) Uani 1 1 d . . .
H49 H 0.2623 0.6256 0.5408 0.058 Uiso 1 1 calc R . .
C47 C 0.2091(3) 0.7349(4) 0.6199(2) 0.0386(13) Uani 1 1 d . . .
H47A H 0.1783 0.6812 0.6144 0.046 Uiso 1 1 calc R . .
H47B H 0.1823 0.7806 0.5947 0.046 Uiso 1 1 calc R . .
C22 C 0.3105(4) 0.9252(4) 0.5330(3) 0.0426(14) Uani 1 1 d . . .
H22A H 0.3432 0.9090 0.5031 0.064 Uiso 1 1 calc R . .
H22B H 0.2763 0.9724 0.5178 0.064 Uiso 1 1 calc R . .
H22C H 0.2797 0.8752 0.5419 0.064 Uiso 1 1 calc R . .
C30 C 0.7416(4) 0.8119(4) 0.7095(3) 0.0492(16) Uani 1 1 d . . .
C5 C 0.5592(4) 1.1087(4) 0.8413(3) 0.0455(15) Uani 1 1 d . . .
C55 C 0.1359(4) 0.9038(4) 0.7891(3) 0.0454(15) Uani 1 1 d . . .
H55 H 0.0821 0.8937 0.7834 0.054 Uiso 1 1 calc R . .
C58 C 0.2901(4) 0.9304(4) 0.8027(2) 0.0398(14) Uani 1 1 d . . .
H58 H 0.3440 0.9400 0.8077 0.048 Uiso 1 1 calc R . .
C34 C 0.6120(4) 0.7773(5) 0.7070(3) 0.0560(18) Uani 1 1 d . . .
H34 H 0.5596 0.7943 0.7007 0.067 Uiso 1 1 calc R . .
C40 C 0.6020(4) 1.1256(5) 0.6340(3) 0.0586(18) Uani 1 1 d . . .
H40 H 0.5521 1.1097 0.6418 0.070 Uiso 1 1 calc R . .
C9 C 0.6340(5) 1.1764(5) 0.9249(3) 0.074(2) Uani 1 1 d . . .
H9 H 0.6379 1.2151 0.9575 0.089 Uiso 1 1 calc R . .
C28 C 0.5442(3) 0.9134(4) 0.5680(3) 0.0399(14) Uani 1 1 d . . .
H28 H 0.5049 0.9338 0.5893 0.048 Uiso 1 1 calc R . .
C31 C 0.7611(5) 0.7283(5) 0.7240(3) 0.062(2) Uani 1 1 d . . .
H31 H 0.8137 0.7121 0.7305 0.075 Uiso 1 1 calc R . .
C23 C 0.7516(3) 0.8911(4) 0.5937(3) 0.0489(16) Uani 1 1 d . . .
H23A H 0.7842 0.9220 0.5683 0.059 Uiso 1 1 calc R . .
H23B H 0.7722 0.8319 0.6003 0.059 Uiso 1 1 calc R . .
C57 C 0.2465(4) 0.9643(4) 0.8431(3) 0.0468(16) Uani 1 1 d . . .
H57 H 0.2705 0.9962 0.8762 0.056 Uiso 1 1 calc R . .
C39 C 0.6119(5) 1.2040(5) 0.6130(3) 0.070(2) Uani 1 1 d . . .
H39 H 0.5701 1.2433 0.6066 0.084 Uiso 1 1 calc R . .
C56 C 0.1689(4) 0.9522(4) 0.8356(3) 0.0458(15) Uani 1 1 d . . .
H56 H 0.1382 0.9771 0.8625 0.055 Uiso 1 1 calc R . .
C51 C 0.4316(4) 0.7086(4) 0.5760(3) 0.0525(17) Uani 1 1 d . . .
H51 H 0.4829 0.7056 0.5673 0.063 Uiso 1 1 calc R . .
C36 C 0.7280(5) 1.0892(4) 0.6340(3) 0.0567(18) Uani 1 1 d . . .
C1 C 0.6181(3) 0.9969(5) 0.7818(3) 0.0467(15) Uani 1 1 d . . .
C50 C 0.3757(5) 0.6561(4) 0.5468(3) 0.0587(19) Uani 1 1 d . . .
H50 H 0.3880 0.6165 0.5176 0.070 Uiso 1 1 calc R . .
C29 C 0.7950(3) 0.8828(5) 0.7003(3) 0.0563(18) Uani 1 1 d . . .
H29A H 0.8076 0.9168 0.7371 0.068 Uiso 1 1 calc R . .
H29B H 0.8432 0.8593 0.6886 0.068 Uiso 1 1 calc R . .
C33 C 0.6312(5) 0.6931(4) 0.7217(3) 0.0617(19) Uani 1 1 d . . .
H33 H 0.5924 0.6520 0.7266 0.074 Uiso 1 1 calc R . .
C27 C 0.5254(4) 0.8828(5) 0.5116(3) 0.0506(16) Uani 1 1 d . . .
H27 H 0.4732 0.8810 0.4942 0.061 Uiso 1 1 calc R . .
C7 C 0.6927(4) 1.0731(5) 0.8673(3) 0.0558(18) Uani 1 1 d . . .
H7 H 0.7365 1.0411 0.8598 0.067 Uiso 1 1 calc R . .
C26 C 0.5817(4) 0.8548(5) 0.4804(3) 0.068(2) Uani 1 1 d . . .
H26 H 0.5694 0.8356 0.4406 0.082 Uiso 1 1 calc R . .
C37 C 0.7419(5) 1.1697(5) 0.6101(3) 0.071(2) Uani 1 1 d . . .
H37 H 0.7914 1.1842 0.6006 0.086 Uiso 1 1 calc R . .
C21 C 0.6618(4) 0.8721(5) 0.8447(4) 0.072(2) Uani 1 1 d . . .
H21A H 0.6457 0.8162 0.8590 0.108 Uiso 1 1 calc R . .
H21B H 0.6770 0.9104 0.8784 0.108 Uiso 1 1 calc R . .
H21C H 0.7054 0.8636 0.8226 0.108 Uiso 1 1 calc R . .
C38 C 0.6823(5) 1.2272(5) 0.6009(3) 0.067(2) Uani 1 1 d . . .
H38 H 0.6904 1.2833 0.5859 0.080 Uiso 1 1 calc R . .
C8 C 0.6978(5) 1.1283(6) 0.9128(4) 0.079(2) Uani 1 1 d . . .
H8 H 0.7455 1.1350 0.9374 0.095 Uiso 1 1 calc R . .
C32 C 0.7072(5) 0.6693(5) 0.7293(3) 0.065(2) Uani 1 1 d . . .
H32 H 0.7212 0.6110 0.7382 0.078 Uiso 1 1 calc R . .
C35 C 0.7908(5) 1.0246(5) 0.6507(4) 0.074(2) Uani 1 1 d . . .
H35A H 0.8273 1.0254 0.6211 0.088 Uiso 1 1 calc R . .
H35B H 0.8193 1.0393 0.6898 0.088 Uiso 1 1 calc R . .
O11 O 0.8834(6) 0.1706(7) 0.9462(5) 0.083(5) Uani 0.538(16) 1 d P C 5
O10 O 0.8946(9) 0.1274(12) 1.0043(7) 0.116(7) Uani 0.462(16) 1 d P C 6

loop_
_atom_site_aniso_label
_atom_site_aniso_U_11
_atom_site_aniso_U_22
_atom_site_aniso_U_33
_atom_site_aniso_U_23
_atom_site_aniso_U_13
_atom_site_aniso_U_12
P1 0.0575(12) 0.0782(16) 0.0809(15) 0.0124(13) 0.0073(11) -0.0008(12)
F4 0.161(6) 0.080(4) 0.149(5) -0.013(4) 0.050(4) 0.010(4)
F9 0.236(10) 0.389(17) 0.086(5) -0.014(7) -0.028(6) 0.007(10)
Co2 0.0314(4) 0.0226(4) 0.0358(4) 0.0012(3) 0.0081(3) -0.0027(3)
Co1 0.0343(4) 0.0431(5) 0.0394(5) -0.0017(4) 0.0082(3) 0.0101(4)
O8 0.037(2) 0.030(2) 0.032(2) -0.0050(16) 0.0079(16) -0.0010(17)
O4 0.0256(18) 0.0250(19) 0.042(2) 0.0037(17) 0.0028(16) -0.0035(15)
O5 0.0317(19) 0.0209(18) 0.041(2) 0.0030(16) 0.0039(16) -0.0034(15)
N5 0.033(2) 0.027(2) 0.040(3) 0.000(2) 0.008(2) -0.003(2)
C13 0.027(3) 0.030(3) 0.029(3) -0.003(2) 0.007(2) 0.002(2)
O6 0.039(2) 0.025(2) 0.057(3) -0.0001(19) -0.0091(19) -0.0033(18)
N6 0.037(2) 0.022(2) 0.037(2) 0.0013(19) 0.011(2) 0.002(2)
O1 0.029(2) 0.061(3) 0.056(3) 0.007(2) 0.0037(19) 0.005(2)
N8 0.039(3) 0.022(2) 0.039(3) 0.005(2) 0.012(2) 0.001(2)
C15 0.032(3) 0.022(3) 0.028(3) -0.002(2) 0.011(2) 0.006(2)
C16 0.030(3) 0.028(3) 0.027(3) 0.001(2) 0.009(2) 0.001(2)
C12 0.024(2) 0.030(3) 0.031(3) -0.003(2) 0.013(2) -0.001(2)
O3 0.052(3) 0.062(3) 0.052(3) -0.020(2) -0.001(2) 0.018(2)
N7 0.042(3) 0.025(2) 0.034(2) 0.003(2) 0.013(2) -0.001(2)
N2 0.037(3) 0.034(3) 0.035(3) 0.003(2) 0.007(2) 0.006(2)
O2 0.030(2) 0.057(3) 0.033(2) -0.0015(19) 0.0056(16) 0.0086(19)
C3 0.029(3) 0.021(3) 0.035(3) -0.001(2) 0.001(2) 0.003(2)
C20 0.042(3) 0.025(3) 0.036(3) -0.004(2) 0.011(3) 0.002(2)
C2 0.028(3) 0.045(3) 0.034(3) 0.006(3) 0.004(2) -0.003(3)
C11 0.031(3) 0.023(3) 0.031(3) 0.002(2) 0.006(2) 0.000(2)
N4 0.066(4) 0.045(3) 0.046(3) -0.003(3) 0.014(3) 0.010(3)
N3 0.049(3) 0.039(3) 0.045(3) 0.002(2) 0.016(2) 0.009(3)
C42 0.049(3) 0.032(3) 0.028(3) -0.002(2) 0.017(3) 0.000(3)
O7 0.069(3) 0.052(3) 0.059(3) -0.001(2) -0.001(2) 0.023(3)
C17 0.028(3) 0.044(3) 0.034(3) 0.004(3) 0.004(2) -0.007(3)
C46 0.035(3) 0.034(3) 0.046(3) 0.005(3) 0.009(3) 0.000(3)
N1 0.043(3) 0.048(3) 0.066(4) -0.005(3) 0.008(3) 0.000(3)
C43 0.051(4) 0.028(3) 0.049(4) 0.004(3) 0.022(3) -0.003(3)
C14 0.028(3) 0.024(3) 0.034(3) -0.002(2) 0.005(2) 0.000(2)
C52 0.044(3) 0.032(3) 0.041(3) 0.006(3) 0.010(3) 0.003(3)
C45 0.040(3) 0.049(4) 0.052(4) 0.001(3) 0.013(3) 0.002(3)
C24 0.042(3) 0.036(3) 0.040(3) 0.007(3) 0.014(3) -0.003(3)
C4 0.041(3) 0.031(3) 0.042(3) -0.007(3) 0.000(3) 0.002(3)
C41 0.041(3) 0.021(3) 0.047(3) 0.002(2) 0.016(3) -0.002(2)
C48 0.059(4) 0.034(3) 0.034(3) 0.003(3) 0.011(3) 0.008(3)
C6 0.039(3) 0.053(4) 0.038(3) 0.003(3) -0.007(3) -0.008(3)
C54 0.039(3) 0.030(3) 0.043(3) 0.012(3) 0.014(3) -0.003(3)
C53 0.033(3) 0.026(3) 0.051(3) 0.001(3) 0.010(3) -0.004(2)
C25 0.052(4) 0.062(5) 0.052(4) -0.017(3) 0.028(3) -0.014(3)
C10 0.082(5) 0.045(4) 0.066(5) -0.015(4) -0.011(4) 0.006(4)
C19 0.046(3) 0.033(3) 0.038(3) 0.004(3) 0.009(3) 0.016(3)
C18 0.036(3) 0.048(4) 0.033(3) 0.007(3) 0.002(2) 0.012(3)
C44 0.053(4) 0.041(4) 0.053(4) 0.015(3) 0.010(3) 0.013(3)
C49 0.072(5) 0.030(3) 0.045(4) -0.003(3) 0.013(3) -0.008(3)
C47 0.048(3) 0.029(3) 0.038(3) -0.006(3) 0.005(3) -0.012(3)
C22 0.050(4) 0.038(3) 0.039(3) 0.000(3) 0.004(3) -0.005(3)
C30 0.050(4) 0.048(4) 0.047(4) -0.001(3) -0.005(3) 0.015(3)
C5 0.056(4) 0.031(3) 0.047(4) -0.004(3) -0.004(3) 0.001(3)
C55 0.048(3) 0.028(3) 0.064(4) 0.009(3) 0.022(3) 0.006(3)
C58 0.051(4) 0.030(3) 0.039(3) 0.001(3) 0.007(3) 0.003(3)
C34 0.056(4) 0.056(4) 0.061(4) 0.002(4) 0.025(3) 0.005(4)
C40 0.073(5) 0.048(4) 0.053(4) 0.005(4) 0.005(4) 0.017(4)
C9 0.095(6) 0.070(5) 0.051(4) -0.018(4) -0.017(4) -0.005(5)
C28 0.041(3) 0.041(3) 0.039(3) 0.003(3) 0.009(3) 0.004(3)
C31 0.064(5) 0.063(5) 0.058(4) 0.007(4) -0.001(4) 0.033(4)
C23 0.047(4) 0.057(4) 0.045(4) -0.001(3) 0.014(3) 0.013(3)
C57 0.069(4) 0.028(3) 0.044(4) -0.002(3) 0.010(3) 0.007(3)
C39 0.091(6) 0.053(5) 0.062(5) -0.012(4) -0.007(4) -0.001(5)
C56 0.065(4) 0.028(3) 0.050(4) 0.003(3) 0.026(3) 0.006(3)
C51 0.064(4) 0.051(4) 0.050(4) 0.007(3) 0.033(3) 0.008(4)
C36 0.084(5) 0.037(4) 0.046(4) -0.002(3) -0.004(4) -0.006(4)
C1 0.041(3) 0.061(4) 0.039(3) 0.002(3) 0.010(3) 0.003(3)
C50 0.087(5) 0.037(4) 0.057(4) -0.017(3) 0.027(4) 0.004(4)
C29 0.037(3) 0.064(5) 0.064(4) -0.004(4) -0.006(3) 0.017(3)
C33 0.082(5) 0.039(4) 0.067(5) 0.002(4) 0.020(4) 0.011(4)
C27 0.046(4) 0.062(4) 0.047(4) -0.005(3) 0.016(3) -0.007(3)
C7 0.046(4) 0.067(5) 0.052(4) -0.006(4) -0.004(3) -0.007(4)
C26 0.067(5) 0.092(6) 0.053(4) -0.027(4) 0.035(4) -0.035(4)
C37 0.088(6) 0.059(5) 0.064(5) -0.004(4) 0.000(4) -0.019(5)
C21 0.074(5) 0.059(5) 0.079(5) 0.001(4) -0.005(4) 0.022(4)
C38 0.108(7) 0.032(4) 0.053(4) -0.004(3) -0.015(4) -0.009(4)
C8 0.071(5) 0.094(7) 0.067(5) -0.008(5) -0.015(4) -0.019(5)
C32 0.091(6) 0.041(4) 0.063(5) 0.006(4) 0.010(4) 0.026(4)
C35 0.064(5) 0.050(5) 0.105(6) 0.002(5) 0.006(5) -0.006(4)
O11 0.063(7) 0.095(9) 0.092(10) -0.017(7) 0.015(6) -0.006(6)
O10 0.111(12) 0.125(14) 0.105(14) -0.012(11) -0.009(9) 0.019(11)

loop_
_atom_type_symbol
_atom_type_description
_atom_type_scat_dispersion_real
_atom_type_scat_dispersion_imag
_atom_type_scat_source
C C 0.0033 0.0016 'International Tables Vol C Tables 4.2.6.8 and 6.1.1.4'
H H 0.0000 0.0000 'International Tables Vol C Tables 4.2.6.8 and 6.1.1.4'
N N 0.0061 0.0033 'International Tables Vol C Tables 4.2.6.8 and 6.1.1.4'
O O 0.0106 0.0060 'International Tables Vol C Tables 4.2.6.8 and 6.1.1.4'
F F 0.0171 0.0103 'International Tables Vol C Tables 4.2.6.8 and 6.1.1.4'
P P 0.1023 0.0942 'International Tables Vol C Tables 4.2.6.8 and 6.1.1.4'
Co Co 0.3494 0.9721 'International Tables Vol C Tables 4.2.6.8 and 6.1.1.4'

loop_
_geom_angle_atom_site_label_1
_geom_angle_atom_site_label_2
_geom_angle_atom_site_label_3
_geom_angle
F6B P1 F5 128.9(8)
F6B P1 F2A 54.0(7)
F5 P1 F2A 100.6(7)
F6B P1 F1B 123.8(8)
F5 P1 F1B 101.4(6)
F2A P1 F1B 98.7(6)
F6B P1 F4 112.1(7)
F5 P1 F4 92.1(5)
F2A P1 F4 165.4(6)
F1B P1 F4 85.7(5)
F6B P1 F1A 92.5(9)
F5 P1 F1A 122.7(8)
F2A P1 F1A 70.6(8)
F1B P1 F1A 33.0(6)
F4 P1 F1A 108.4(7)
F6B P1 F3B 90.7(8)
F5 P1 F3B 43.1(6)
F2A P1 F3B 94.1(7)
F1B P1 F3B 144.2(7)
F4 P1 F3B 90.3(6)
F1A P1 F3B 158.2(8)
F6B P1 F6A 49.0(7)
F5 P1 F6A 167.3(6)
F2A P1 F6A 87.2(6)
F1B P1 F6A 87.1(5)
F4 P1 F6A 79.1(4)
F1A P1 F6A 69.3(7)
F3B P1 F6A 127.0(7)
F6B P1 F3A 53.1(7)
F5 P1 F3A 86.9(6)
F2A P1 F3A 87.8(6)
F1B P1 F3A 168.2(6)
F4 P1 F3A 85.7(5)
F1A P1 F3A 145.4(8)
F3B P1 F3A 43.9(6)
F6A P1 F3A 83.3(6)
F6B P1 F5B 157.8(10)
F5 P1 F5B 37.5(7)
F2A P1 F5B 106.0(9)
F1B P1 F5B 64.0(8)
F4 P1 F5B 88.4(7)
F1A P1 F5B 88.8(9)
F3B P1 F5B 80.3(9)
F6A P1 F5B 149.4(8)
F3A P1 F5B 123.8(8)
F6B P1 F2B 81.6(7)
F5 P1 F2B 74.2(6)
F2A P1 F2B 29.4(5)
F1B P1 F2B 91.3(6)
F4 P1 F2B 165.2(6)
F1A P1 F2B 75.5(7)
F3B P1 F2B 83.7(7)
F6A P1 F2B 115.3(6)
F3A P1 F2B 99.1(6)
F5B P1 F2B 77.2(8)
F9 P2 F8 160.2(12)
F9 P2 F11 90.6(11)
F8 P2 F11 91.5(14)
F9 P2 F12A 95.3(13)
F8 P2 F12A 104.3(14)
F11 P2 F12A 76.5(14)
F9 P2 F10A 74.0(9)
F8 P2 F10A 86.3(11)
F11 P2 F10A 90.2(9)
F12A P2 F10A 163.1(14)
F9 P2 F7 99.3(11)
F8 P2 F7 80.1(14)
F11 P2 F7 169.7(14)
F12A P2 F7 99.6(14)
F10A P2 F7 95.1(12)
F8B P2B F11B 92.3(12)
F8B P2B F10B 77.4(10)
F11B P2B F10B 98.4(11)
F8B P2B F7B 92.1(11)
F11B P2B F7B 174.7(13)
F10B P2B F7B 85.4(10)
F8B P2B F9 173.1(10)
F11B P2B F9 92.2(11)
F10B P2B F9 107.0(10)
F7B P2B F9 83.1(8)
F8B P2B F12B 99.4(9)
F11B P2B F12B 77.8(10)
F10B P2B F12B 175.0(10)
F7B P2B F12B 98.6(9)
F9 P2B F12B 76.5(7)
P2 F9 P2B 28.3(4)
O4 Co2 O5 87.64(15)
O4 Co2 N6 179.50(18)
O5 Co2 N6 92.63(17)
O4 Co2 N7 92.23(17)
O5 Co2 N7 96.86(18)
N6 Co2 N7 87.32(18)
O4 Co2 N8 88.44(17)
O5 Co2 N8 93.89(18)
N6 Co2 N8 91.96(18)
N7 Co2 N8 169.25(19)
O4 Co2 N5 92.01(17)
O5 Co2 N5 178.03(17)
N6 Co2 N5 87.73(19)
N7 Co2 N5 85.10(19)
N8 Co2 N5 84.16(19)
O2 Co1 O1 85.73(16)
O2 Co1 N4 94.4(2)
O1 Co1 N4 89.9(2)
O2 Co1 N3 97.6(2)
O1 Co1 N3 89.3(2)
N4 Co1 N3 167.9(2)
O2 Co1 N2 91.35(18)
O1 Co1 N2 176.77(18)
N4 Co1 N2 88.9(2)
N3 Co1 N2 92.5(2)
O2 Co1 N1 176.6(2)
O1 Co1 N1 97.7(2)
N4 Co1 N1 85.6(2)
N3 Co1 N1 82.6(2)
N2 Co1 N1 85.3(2)
C22 O8 C11 113.7(4)
C11 O4 Co2 109.8(3)
C12 O5 Co2 110.7(3)
C41 N5 C47 111.8(4)
C41 N5 C53 110.8(4)
C47 N5 C53 112.4(4)
C41 N5 Co2 109.2(3)
C47 N5 Co2 106.5(3)
C53 N5 Co2 105.8(3)
C12 C13 C14 119.1(5)
C12 C13 C3 121.0(5)
C14 C13 C3 119.9(5)
C46 N6 C42 120.0(5)
C46 N6 Co2 126.1(4)
C42 N6 Co2 113.5(4)
C1 O1 Co1 111.0(4)
C58 N8 C54 119.7(5)
C58 N8 Co2 127.2(4)
C54 N8 Co2 113.1(4)
C20 C15 C16 119.1(5)
C20 C15 C14 120.4(5)
C16 C15 C14 120.4(5)
C15 C16 C17 119.0(5)
C15 C16 C11 119.3(4)
C17 C16 C11 121.7(5)
O5 C12 C13 123.8(5)
O5 C12 C11 112.5(4)
C13 C12 C11 123.7(5)
C52 N7 C48 120.2(5)
C52 N7 Co2 126.6(4)
C48 N7 Co2 112.9(4)
C28 N2 C24 119.3(5)
C28 N2 Co1 125.0(4)
C24 N2 Co1 115.7(4)
C2 O2 Co1 111.7(3)
C2 C3 C4 119.3(5)
C2 C3 C13 119.7(5)
C4 C3 C13 121.0(5)
C19 C20 C15 120.6(5)
O2 C2 C3 123.0(5)
O2 C2 C1 112.3(5)
C3 C2 C1 124.8(5)
O4 C11 O8 113.1(4)
O4 C11 C16 111.5(4)
O8 C11 C16 108.9(4)
O4 C11 C12 109.8(4)
O8 C11 C12 100.2(4)
C16 C11 C12 112.9(4)
C36 N4 C40 118.6(6)
C36 N4 Co1 113.9(5)
C40 N4 Co1 127.5(5)
C34 N3 C30 120.5(6)
C34 N3 Co1 126.0(4)
C30 N3 Co1 113.1(4)
N6 C42 C43 121.1(5)
N6 C42 C41 115.5(5)
C43 C42 C41 123.4(5)
C21 O7 C1 114.7(5)
C18 C17 C16 121.1(5)
N6 C46 C45 122.1(6)
C29 N1 C35 112.7(6)
C29 N1 C23 110.1(5)
C35 N1 C23 111.7(6)
C29 N1 Co1 104.6(4)
C35 N1 Co1 107.7(4)
C23 N1 Co1 109.7(4)
C42 C43 C44 119.4(6)
O6 C14 C13 123.3(5)
O6 C14 C15 116.7(5)
C13 C14 C15 119.8(5)
N7 C52 C51 121.5(6)
C44 C45 C46 118.2(6)
N2 C24 C25 122.0(6)
N2 C24 C23 116.0(5)
C25 C24 C23 122.0(5)
O3 C4 C3 122.6(5)
O3 C4 C5 118.6(5)
C3 C4 C5 118.7(5)
N5 C41 C42 111.7(4)
N7 C48 C49 121.0(6)
N7 C48 C47 114.7(5)
C49 C48 C47 124.2(6)
C7 C6 C5 121.0(6)
C7 C6 C1 119.9(6)
C5 C6 C1 119.0(5)
N8 C54 C55 121.5(6)
N8 C54 C53 114.3(5)
C55 C54 C53 124.2(5)
N5 C53 C54 107.3(4)
C24 C25 C26 119.1(6)
C5 C10 C9 119.2(8)
C20 C19 C18 121.5(5)
C17 C18 C19 118.7(5)
C43 C44 C45 119.2(6)
C50 C49 C48 118.8(6)
C48 C47 N5 108.0(5)
N3 C30 C31 119.7(7)
N3 C30 C29 113.9(5)
C31 C30 C29 126.4(6)
C10 C5 C6 119.9(6)
C10 C5 C4 118.3(6)
C6 C5 C4 121.8(5)
C56 C55 C54 118.8(6)
N8 C58 C57 120.8(6)
N3 C34 C33 120.1(7)
C39 C40 N4 123.5(8)
C8 C9 C10 118.5(7)
N2 C28 C27 120.8(5)
C32 C31 C30 120.7(7)
C24 C23 N1 112.0(5)
C56 C57 C58 119.9(6)
C40 C39 C38 119.0(8)
C55 C56 C57 119.2(6)
C50 C51 C52 119.1(6)
N4 C36 C37 121.0(7)
N4 C36 C35 116.8(6)
C37 C36 C35 122.1(8)
O1 C1 C6 114.7(5)
O1 C1 C2 109.1(5)
C6 C1 C2 113.3(5)
O1 C1 O7 111.5(5)
C6 C1 O7 108.1(5)
C2 C1 O7 99.1(5)
C51 C50 C49 119.4(6)
N1 C29 C30 106.5(5)
C32 C33 C34 119.1(7)
C26 C27 C28 119.9(6)
C8 C7 C6 120.3(7)
C27 C26 C25 118.9(6)
C38 C37 C36 118.0(8)
C39 C38 C37 119.9(8)
C7 C8 C9 121.2(7)
C31 C32 C33 119.8(7)
N1 C35 C36 108.5(6)

loop_
_geom_bond_atom_site_label_1
_geom_bond_atom_site_label_2
_geom_bond_distance
P1 F6B 1.464(15)
P1 F5 1.483(11)
P1 F2A 1.487(12)
P1 F1B 1.510(10)
P1 F4 1.545(6)
P1 F1A 1.575(16)
P1 F3B 1.606(15)
P1 F6A 1.620(10)
P1 F3A 1.630(11)
P1 F5B 1.663(19)
P1 F2B 1.686(11)
P2 F9 1.405(10)
P2 F8 1.57(2)
P2 F11 1.582(15)
P2 F12A 1.62(3)
P2 F10A 1.664(19)
P2 F7 1.68(3)
P2B F8B 1.556(17)
P2B F11B 1.632(16)
P2B F10B 1.635(15)
P2B F7B 1.647(18)
P2B F9 1.672(13)
P2B F12B 1.740(13)
Co2 O4 1.863(4)
Co2 O5 1.865(3)
Co2 N6 1.912(4)
Co2 N7 1.912(4)
Co2 N8 1.915(4)
Co2 N5 1.921(4)
Co1 O2 1.867(4)
Co1 O1 1.903(4)
Co1 N4 1.909(6)
Co1 N3 1.929(5)
Co1 N2 1.938(5)
Co1 N1 1.965(5)
O8 C22 1.416(6)
O8 C11 1.467(6)
O4 C11 1.354(6)
O5 C12 1.303(6)
N5 C41 1.486(7)
N5 C47 1.488(7)
N5 C53 1.494(7)
C13 C12 1.359(7)
C13 C14 1.402(7)
C13 C3 1.479(7)
O6 C14 1.244(6)
N6 C46 1.311(7)
N6 C42 1.333(7)
O1 C1 1.348(7)
N8 C58 1.327(7)
N8 C54 1.338(7)
C15 C20 1.372(7)
C15 C16 1.385(7)
C15 C14 1.494(7)
C16 C17 1.404(7)
C16 C11 1.511(7)
C12 C11 1.513(7)
O3 C4 1.226(7)
N7 C52 1.330(7)
N7 C48 1.341(7)
N2 C28 1.335(7)
N2 C24 1.340(7)
O2 C2 1.301(6)
C3 C2 1.360(7)
C3 C4 1.423(7)
C20 C19 1.359(8)
C2 C1 1.513(8)
N4 C36 1.320(9)
N4 C40 1.336(8)
N3 C34 1.341(8)
N3 C30 1.347(8)
C42 C43 1.363(8)
C42 C41 1.497(8)
O7 C21 1.406(8)
O7 C1 1.522(8)
C17 C18 1.354(8)
C46 C45 1.377(8)
N1 C29 1.473(8)
N1 C35 1.490(9)
N1 C23 1.517(8)
C43 C44 1.370(8)
C52 C51 1.384(8)
C45 C44 1.373(9)
C24 C25 1.354(8)
C24 C23 1.477(8)
C4 C5 1.495(8)
C48 C49 1.393(8)
C48 C47 1.461(8)
C6 C7 1.369(8)
C6 C5 1.394(9)
C6 C1 1.513(9)
C54 C55 1.380(8)
C54 C53 1.497(8)
C25 C26 1.372(10)
C10 C5 1.363(9)
C10 C9 1.427(10)
C19 C18 1.371(8)
C49 C50 1.380(10)
C30 C31 1.369(9)
C30 C29 1.476(10)
C55 C56 1.363(9)
C58 C57 1.378(8)
C34 C33 1.377(9)
C40 C39 1.325(10)
C9 C8 1.404(12)
C28 C27 1.369(8)
C31 C32 1.333(11)
C57 C56 1.365(9)
C39 C38 1.352(11)
C51 C50 1.376(10)
C36 C37 1.393(10)
C36 C35 1.501(10)
C33 C32 1.375(10)
C27 C26 1.364(9)
C7 C8 1.338(10)
C37 C38 1.371(11)

loop_
_platon_squeeze_void_nr
_platon_squeeze_void_average_x
_platon_squeeze_void_average_y
_platon_squeeze_void_average_z
_platon_squeeze_void_volume
_platon_squeeze_void_count_electrons
_platon_squeeze_void_content
1 0.000 0.000 0.500 309 101 ' '
